data_8104831
loop_
_publ_author_name
'Lan, Ying-Dong'
'Xiong, Chun-Lan'
'Huang, Cui-xin'
'Xiong, Wan-Ming'
'Nie, Xu-Liang'

_publ_section_title
;
 Crystal structure of tetraaqua-bis(1H-indazole-6-carboxylate-\kN)cadmium
 (II), C16H18CdN4O8
;
_journal_issue 2
_journal_name_full 'Zeitschrift f\"ur Kristallographie - New Crystal Structures'
_journal_page_first 359
_journal_page_last 361
_journal_paper_doi 10.1515/ncrs-2020-0581
_journal_volume 236
_journal_year 2021
_chemical_formula_sum 'C16 H18 Cd N4 O8'
_chemical_formula_weight 506.74
_chemical_name_systematic
;bis-(1H-indazole-6-carboxylate-k N^2^)-
cadmium (II), tetrahydrate
;
_space_group_crystal_system monoclinic
_space_group_IT_number 14
_space_group_name_Hall '-P 2ybc'
_space_group_name_H-M_alt 'P 1 21/c 1'
_atom_sites_solution_hydrogens mixed
_cell_angle_alpha 90
_cell_angle_beta 90.7930(10)
_cell_angle_gamma 90
_cell_formula_units_Z 4
_cell_length_a 6.2751(4)
_cell_length_b 21.7902(13)
_cell_length_c 13.3401(8)
_cell_measurement_reflns_used 7748
_cell_measurement_temperature 296(2)
_cell_measurement_theta_max 21.22
_cell_measurement_theta_min 2.45
_cell_volume 1823.89(19)
_computing_cell_refinement 'APEX2, SAINT and SADABS [1]'
_computing_data_collection 'APEX2, SAINT and SADABS [1]'
_computing_data_reduction 'APEX2, SAINT and SADABS [1]'
_computing_molecular_graphics 'Diamond 4.0 [4]'
_computing_publication_material 'SHELXL-2014/7 (Sheldrick, 2014) [2,3]'
_computing_structure_refinement 'SHELXL-2014/7 (Sheldrick, 2014) [2,3]'
_computing_structure_solution 'SHELXL-2014/7 (Sheldrick, 2014) [2,3]'
_diffrn_ambient_temperature 296(2)
_diffrn_measured_fraction_theta_full 0.998
_diffrn_measured_fraction_theta_max 0.999
_diffrn_measurement_device_type 'Bruker APEX-II CCD'
_diffrn_measurement_method '\f and \w scans'
_diffrn_radiation_monochromator graphite
_diffrn_radiation_source 'sealed tube'
_diffrn_radiation_type MoK\a
_diffrn_radiation_wavelength 0.71073
_diffrn_reflns_av_R_equivalents 0.0212
_diffrn_reflns_av_unetI/netI 0.0163
_diffrn_reflns_Laue_measured_fraction_full 0.998
_diffrn_reflns_Laue_measured_fraction_max 0.999
_diffrn_reflns_limit_h_max 7
_diffrn_reflns_limit_h_min -7
_diffrn_reflns_limit_k_max 26
_diffrn_reflns_limit_k_min -25
_diffrn_reflns_limit_l_max 16
_diffrn_reflns_limit_l_min -16
_diffrn_reflns_number 13899
_diffrn_reflns_point_group_measured_fraction_full 0.998
_diffrn_reflns_point_group_measured_fraction_max 0.999
_diffrn_reflns_theta_full 25.242
_diffrn_reflns_theta_max 25.499
_diffrn_reflns_theta_min 2.414
_exptl_absorpt_coefficient_mu 1.253
_exptl_crystal_colour COLORLESS
_exptl_crystal_density_diffrn 1.845
_exptl_crystal_description BLOCK
_exptl_crystal_F_000 1016
_exptl_crystal_size_max 0.160
_exptl_crystal_size_mid 0.140
_exptl_crystal_size_min 0.120
_refine_diff_density_max 0.443
_refine_diff_density_min -0.426
_refine_diff_density_rms 0.058
_refine_ls_abs_structure_details
;
 Flack x determined using 1462 quotients [(I+)-(I-)]/[(I+)+(I-)]
 (Parsons, Flack and Wagner, Acta Crystallogr. B69 (2013) 249-259).
;
_refine_ls_extinction_coef 0.00052(13)
_refine_ls_extinction_expression Fc^*^=kFc[1+0.001xFc^2^\l^3^/sin(2\q)]^-1/4^
_refine_ls_extinction_method 'SHELXL-2014/7 (Sheldrick 2014'
_refine_ls_goodness_of_fit_ref 1.100
_refine_ls_hydrogen_treatment mixed
_refine_ls_matrix_type full
_refine_ls_number_parameters 303
_refine_ls_number_reflns 3398
_refine_ls_number_restraints 0
_refine_ls_restrained_S_all 1.100
_refine_ls_R_factor_all 0.0292
_refine_ls_R_factor_gt 0.0252
_refine_ls_shift/su_max 0.001
_refine_ls_shift/su_mean 0.000
_refine_ls_structure_factor_coef Fsqd
_refine_ls_weighting_details 'w=1/[\s^2^(Fo^2^)+(0.0226P)^2^+1.8787P] where P=(Fo^2^+2Fc^2^)/3'
_refine_ls_weighting_scheme calc
_refine_ls_wR_factor_gt 0.0586
_refine_ls_wR_factor_ref 0.0603
_reflns_Friedel_coverage 0.000
_reflns_Friedel_fraction_full .
_reflns_Friedel_fraction_max .
_reflns_number_gt 3074
_reflns_number_total 3398
_reflns_threshold_expression 'I > 2\s(I)'
_cod_data_source_file suppl_j_ncrs-2020-0581_suppl.cif
_cod_data_source_block 3349_0m
_cod_original_sg_symbol_H-M 'P 21/c'
_cod_database_code 8104831
_shelx_space_group_comment
;
The symmetry employed for this shelxl refinement is uniquely defined
by the following loop, which should always be used as a source of
symmetry information in preference to the above space-group names.
They are only intended as comments.
;
_shelx_estimated_absorpt_t_min 0.952
_shelx_estimated_absorpt_t_max 0.963

loop_
_space_group_symop_operation_xyz
'x, y, z'
'-x, y+1/2, -z+1/2'
'-x, -y, -z'
'x, -y-1/2, z-1/2'

loop_
_atom_site_label
_atom_site_type_symbol
_atom_site_fract_x
_atom_site_fract_y
_atom_site_fract_z
_atom_site_U_iso_or_equiv
_atom_site_adp_type
_atom_site_occupancy
_atom_site_site_symmetry_order
_atom_site_calc_flag
_atom_site_refinement_flags_posn
_atom_site_refinement_flags_adp
_atom_site_refinement_flags_occupancy
_atom_site_disorder_assembly
_atom_site_disorder_group
Cd1 Cd 0.73109(3) 0.24657(2) 0.12363(2) 0.02646(8) Uani 1 1 d . . . . .
N1 N 0.8087(4) 0.35180(10) 0.12669(17) 0.0338(5) Uani 1 1 d . . . . .
N2 N 0.6853(4) 0.39968(10) 0.09396(18) 0.0333(5) Uani 1 1 d . . . . .
N3 N 0.6574(4) 0.14095(10) 0.13023(18) 0.0336(5) Uani 1 1 d . . . . .
N4 N 0.7913(4) 0.09632(10) 0.09807(18) 0.0297(5) Uani 1 1 d . . . . .
O1 O 0.9209(3) 0.66753(8) 0.12391(15) 0.0399(5) Uani 1 1 d . . . . .
O2 O 0.6622(3) 0.63481(8) 0.02220(17) 0.0472(6) Uani 1 1 d . . . . .
O3 O 0.9044(3) -0.13461(8) 0.03350(18) 0.0492(6) Uani 1 1 d . . . . .
O4 O 0.6169(4) -0.17608(9) 0.09721(17) 0.0498(6) Uani 1 1 d . . . . .
O5 O 0.8819(3) 0.23963(10) -0.03148(16) 0.0346(4) Uani 1 1 d . . . . .
O6 O 1.0618(4) 0.22785(13) 0.1927(2) 0.0492(6) Uani 1 1 d . . . . .
O7 O 0.6059(5) 0.24982(13) 0.28438(19) 0.0544(7) Uani 1 1 d . . . . .
O8 O 0.3944(3) 0.25607(10) 0.05675(16) 0.0301(4) Uani 1 1 d . . . . .
C1 C 0.9888(4) 0.37567(12) 0.1608(2) 0.0342(6) Uani 1 1 d . . . . .
H1 H 1.1003 0.3529 0.1886 0.041 Uiso 1 1 calc R U . . .
C2 C 0.9906(4) 0.43998(11) 0.14981(18) 0.0268(5) Uani 1 1 d . . . . .
C3 C 0.7909(4) 0.45379(11) 0.10648(18) 0.0269(5) Uani 1 1 d . . . . .
C4 C 0.7283(4) 0.51408(11) 0.0851(2) 0.0297(6) Uani 1 1 d . . . . .
H4A H 0.5951 0.5226 0.0570 0.036 Uiso 1 1 calc R U . . .
C5 C 0.8707(4) 0.56011(11) 0.10696(18) 0.0276(5) Uani 1 1 d . . . . .
C6 C 1.0736(4) 0.54699(12) 0.14965(19) 0.0296(6) Uani 1 1 d . . . . .
H6 H 1.1670 0.5791 0.1638 0.036 Uiso 1 1 calc R U . . .
C7 C 1.1351(4) 0.48783(12) 0.17056(19) 0.0294(6) Uani 1 1 d . . . . .
H7 H 1.2692 0.4796 0.1978 0.035 Uiso 1 1 calc R U . . .
C8 C 0.8135(4) 0.62551(11) 0.0834(2) 0.0314(6) Uani 1 1 d . . . . .
C9 C 0.4838(4) 0.11286(12) 0.1622(2) 0.0343(6) Uani 1 1 d . . . . .
H9 H 0.3671 0.1327 0.1896 0.041 Uiso 1 1 calc R U . . .
C10 C 0.4997(4) 0.04887(11) 0.14921(18) 0.0257(5) Uani 1 1 d . . . . .
C11 C 0.7010(4) 0.04017(11) 0.10771(18) 0.0237(5) Uani 1 1 d . . . . .
C12 C 0.7794(4) -0.01819(11) 0.08512(19) 0.0263(5) Uani 1 1 d . . . . .
H12 H 0.9152 -0.0234 0.0594 0.032 Uiso 1 1 calc R U . . .
C13 C 0.6492(4) -0.06750(11) 0.10217(18) 0.0253(5) Uani 1 1 d . . . . .
C14 C 0.4427(4) -0.05936(12) 0.14292(19) 0.0285(6) Uani 1 1 d . . . . .
H14 H 0.3570 -0.0935 0.1535 0.034 Uiso 1 1 calc R U . . .
C15 C 0.3679(4) -0.00250(12) 0.16674(19) 0.0286(5) Uani 1 1 d . . . . .
H15 H 0.2333 0.0024 0.1939 0.034 Uiso 1 1 calc R U . . .
C16 C 0.7292(4) -0.13051(12) 0.0763(2) 0.0323(6) Uani 1 1 d . . . . .
H1W H 0.953(5) 0.2664(15) -0.049(2) 0.032(9) Uiso 1 1 d . . . . .
H2W H 0.956(6) 0.208(2) -0.035(3) 0.081(15) Uiso 1 1 d . . . . .
H3W H 1.154(7) 0.2324(19) 0.167(3) 0.063(15) Uiso 1 1 d . . . . .
H4W H 1.073(5) 0.2108(15) 0.242(3) 0.038(10) Uiso 1 1 d . . . . .
H5W H 0.676(9) 0.244(2) 0.328(5) 0.12(2) Uiso 1 1 d . . . . .
H6W H 0.525(7) 0.2713(19) 0.306(3) 0.066(14) Uiso 1 1 d . . . . .
H7W H 0.374(5) 0.2880(18) 0.034(3) 0.054(11) Uiso 1 1 d . . . . .
H8W H 0.387(5) 0.2320(16) 0.009(3) 0.045(10) Uiso 1 1 d . . . . .
H2 H 0.567(4) 0.3903(13) 0.063(2) 0.032(8) Uiso 1 1 d . . . . .
H4 H 0.899(5) 0.1054(13) 0.067(2) 0.032(8) Uiso 1 1 d . . . . .

loop_
_atom_site_aniso_label
_atom_site_aniso_U_11
_atom_site_aniso_U_22
_atom_site_aniso_U_33
_atom_site_aniso_U_23
_atom_site_aniso_U_13
_atom_site_aniso_U_12
Cd1 0.02953(12) 0.01832(11) 0.03157(13) -0.00013(7) 0.00216(8) 0.00237(7)
N1 0.0413(13) 0.0208(11) 0.0391(14) -0.0008(9) -0.0066(10) 0.0011(9)
N2 0.0375(13) 0.0207(11) 0.0412(14) 0.0005(10) -0.0113(11) -0.0021(9)
N3 0.0402(13) 0.0202(11) 0.0407(14) 0.0022(10) 0.0082(10) 0.0061(9)
N4 0.0320(12) 0.0178(11) 0.0395(13) 0.0002(9) 0.0112(10) 0.0007(9)
O1 0.0567(13) 0.0245(10) 0.0384(11) 0.0007(8) -0.0085(9) -0.0107(9)
O2 0.0564(13) 0.0223(10) 0.0620(14) 0.0054(9) -0.0256(11) -0.0024(9)
O3 0.0545(13) 0.0219(10) 0.0723(16) 0.0006(10) 0.0373(12) 0.0010(9)
O4 0.0696(15) 0.0231(10) 0.0575(14) -0.0074(9) 0.0328(12) -0.0152(9)
O5 0.0388(11) 0.0243(10) 0.0408(12) -0.0001(9) 0.0088(9) -0.0028(9)
O6 0.0353(13) 0.0670(17) 0.0454(15) 0.0217(13) 0.0046(11) 0.0136(11)
O7 0.0646(16) 0.0656(17) 0.0332(13) -0.0036(11) 0.0102(12) 0.0295(13)
O8 0.0350(10) 0.0201(10) 0.0353(11) -0.0001(9) -0.0011(8) 0.0005(8)
C1 0.0387(15) 0.0273(14) 0.0365(16) -0.0008(12) -0.0055(12) 0.0061(11)
C2 0.0335(13) 0.0236(12) 0.0235(13) -0.0004(10) 0.0003(10) 0.0015(10)
C3 0.0341(13) 0.0234(12) 0.0229(13) -0.0028(10) -0.0025(10) -0.0043(10)
C4 0.0342(14) 0.0249(13) 0.0297(14) 0.0017(11) -0.0063(11) 0.0001(10)
C5 0.0369(14) 0.0254(13) 0.0203(13) 0.0011(10) -0.0020(10) -0.0017(10)
C6 0.0359(14) 0.0261(13) 0.0269(14) -0.0005(11) -0.0019(11) -0.0079(11)
C7 0.0281(13) 0.0317(14) 0.0283(14) -0.0003(11) -0.0028(11) -0.0008(10)
C8 0.0414(15) 0.0238(13) 0.0291(14) 0.0023(11) -0.0012(12) -0.0033(11)
C9 0.0345(14) 0.0269(13) 0.0417(16) 0.0029(12) 0.0101(12) 0.0086(11)
C10 0.0274(12) 0.0256(12) 0.0242(13) 0.0038(10) 0.0015(10) 0.0024(10)
C11 0.0273(12) 0.0205(12) 0.0234(13) 0.0033(10) 0.0029(10) -0.0019(9)
C12 0.0293(13) 0.0223(12) 0.0275(13) -0.0004(10) 0.0083(10) -0.0005(10)
C13 0.0317(13) 0.0220(12) 0.0223(13) -0.0014(10) 0.0047(10) -0.0028(10)
C14 0.0293(13) 0.0283(13) 0.0279(14) 0.0024(10) 0.0038(10) -0.0089(10)
C15 0.0249(12) 0.0319(14) 0.0292(14) 0.0031(11) 0.0050(10) -0.0002(10)
C16 0.0448(16) 0.0236(13) 0.0288(14) -0.0022(11) 0.0102(12) -0.0058(11)

loop_
_atom_type_symbol
_atom_type_description
_atom_type_scat_dispersion_real
_atom_type_scat_dispersion_imag
_atom_type_scat_source
C C 0.0033 0.0016 'International Tables Vol C Tables 4.2.6.8 and 6.1.1.4'
H H 0.0000 0.0000 'International Tables Vol C Tables 4.2.6.8 and 6.1.1.4'
Cd Cd -0.8075 1.2024 'International Tables Vol C Tables 4.2.6.8 and 6.1.1.4'
N N 0.0061 0.0033 'International Tables Vol C Tables 4.2.6.8 and 6.1.1.4'
O O 0.0106 0.0060 'International Tables Vol C Tables 4.2.6.8 and 6.1.1.4'

loop_
_geom_angle_atom_site_label_1
_geom_angle_atom_site_label_2
_geom_angle_atom_site_label_3
_geom_angle
_geom_angle_site_symmetry_1
_geom_angle_site_symmetry_3
O8 Cd1 O5 92.55(8) . .
O8 Cd1 O7 92.02(10) . .
O5 Cd1 O7 175.15(9) . .
O8 Cd1 O6 174.84(9) . .
O5 Cd1 O6 88.17(9) . .
O7 Cd1 O6 87.13(11) . .
O8 Cd1 N1 96.24(8) . .
O5 Cd1 N1 89.54(8) . .
O7 Cd1 N1 91.57(9) . .
O6 Cd1 N1 88.87(9) . .
O8 Cd1 N3 85.54(8) . .
O5 Cd1 N3 93.04(8) . .
O7 Cd1 N3 85.70(9) . .
O6 Cd1 N3 89.32(9) . .
N1 Cd1 N3 176.80(8) . .
C1 N1 N2 106.7(2) . .
C1 N1 Cd1 124.63(17) . .
N2 N1 Cd1 128.62(17) . .
C3 N2 N1 110.4(2) . .
C3 N2 H2 132.3(18) . .
N1 N2 H2 116.7(18) . .
C9 N3 N4 106.6(2) . .
C9 N3 Cd1 128.87(17) . .
N4 N3 Cd1 124.51(17) . .
C11 N4 N3 110.8(2) . .
C11 N4 H4 128(2) . .
N3 N4 H4 120(2) . .
Cd1 O5 H1W 118(2) . .
Cd1 O5 H2W 110(3) . .
H1W O5 H2W 107(4) . .
Cd1 O6 H3W 122(4) . .
Cd1 O6 H4W 121(2) . .
H3W O6 H4W 116(4) . .
Cd1 O7 H5W 122(5) . .
Cd1 O7 H6W 128(3) . .
H5W O7 H6W 102(5) . .
Cd1 O8 H7W 112(3) . .
Cd1 O8 H8W 107(2) . .
H7W O8 H8W 105(3) . .
N1 C1 C2 111.4(2) . .
N1 C1 H1 124.3 . .
C2 C1 H1 124.3 . .
C3 C2 C7 119.4(2) . .
C3 C2 C1 104.3(2) . .
C7 C2 C1 136.3(2) . .
N2 C3 C4 130.8(2) . .
N2 C3 C2 107.1(2) . .
C4 C3 C2 122.1(2) . .
C5 C4 C3 117.5(2) . .
C5 C4 H4A 121.2 . .
C3 C4 H4A 121.2 . .
C4 C5 C6 121.1(2) . .
C4 C5 C8 119.7(2) . .
C6 C5 C8 119.1(2) . .
C7 C6 C5 121.3(2) . .
C7 C6 H6 119.3 . .
C5 C6 H6 119.3 . .
C6 C7 C2 118.5(2) . .
C6 C7 H7 120.7 . .
C2 C7 H7 120.7 . .
O1 C8 O2 123.9(2) . .
O1 C8 C5 118.5(2) . .
O2 C8 C5 117.7(2) . .
N3 C9 C10 111.0(2) . .
N3 C9 H9 124.5 . .
C10 C9 H9 124.5 . .
C11 C10 C9 104.4(2) . .
C11 C10 C15 119.5(2) . .
C9 C10 C15 136.2(2) . .
N4 C11 C12 130.7(2) . .
N4 C11 C10 107.2(2) . .
C12 C11 C10 122.1(2) . .
C13 C12 C11 117.7(2) . .
C13 C12 H12 121.2 . .
C11 C12 H12 121.2 . .
C12 C13 C14 120.9(2) . .
C12 C13 C16 118.4(2) . .
C14 C13 C16 120.7(2) . .
C15 C14 C13 121.3(2) . .
C15 C14 H14 119.3 . .
C13 C14 H14 119.3 . .
C14 C15 C10 118.5(2) . .
C14 C15 H15 120.7 . .
C10 C15 H15 120.7 . .
O3 C16 O4 123.2(3) . .
O3 C16 C13 118.0(2) . .
O4 C16 C13 118.9(2) . .

loop_
_geom_bond_atom_site_label_1
_geom_bond_atom_site_label_2
_geom_bond_distance
_geom_bond_site_symmetry_2
Cd1 O8 2.2911(19) .
Cd1 O5 2.292(2) .
Cd1 O7 2.295(2) .
Cd1 O6 2.295(2) .
Cd1 N1 2.344(2) .
Cd1 N3 2.349(2) .
N1 C1 1.319(3) .
N1 N2 1.367(3) .
N2 C3 1.362(3) .
N2 H2 0.87(3) .
N3 C9 1.325(3) .
N3 N4 1.359(3) .
N4 C11 1.355(3) .
N4 H4 0.82(3) .
O1 C8 1.255(3) .
O2 C8 1.260(3) .
O3 C16 1.249(3) .
O4 C16 1.251(3) .
O5 H1W 0.77(3) .
O5 H2W 0.84(4) .
O6 H3W 0.69(4) .
O6 H4W 0.76(4) .
O7 H5W 0.73(6) .
O7 H6W 0.75(4) .
O8 H7W 0.77(4) .
O8 H8W 0.83(4) .
C1 C2 1.409(4) .
C1 H1 0.9300 .
C2 C3 1.405(3) .
C2 C7 1.407(3) .
C3 C4 1.400(4) .
C4 C5 1.372(3) .
C4 H4A 0.9300 .
C5 C6 1.417(4) .
C5 C8 1.502(3) .
C6 C7 1.373(4) .
C6 H6 0.9300 .
C7 H7 0.9300 .
C9 C10 1.409(4) .
C9 H9 0.9300 .
C10 C11 1.399(3) .
C10 C15 1.413(3) .
C11 C12 1.398(3) .
C12 C13 1.371(3) .
C12 H12 0.9300 .
C13 C14 1.423(3) .
C13 C16 1.504(3) .
C14 C15 1.364(4) .
C14 H14 0.9300 .
C15 H15 0.9300 .

loop_
_geom_hbond_atom_site_label_D
_geom_hbond_atom_site_label_H
_geom_hbond_atom_site_label_A
_geom_hbond_distance_DH
_geom_hbond_distance_HA
_geom_hbond_distance_DA
_geom_hbond_angle_DHA
_geom_hbond_site_symmetry_A
N4 H4 O3 0.82(3) 1.94(3) 2.741(3) 164(3) 3_755
N2 H2 O2 0.87(3) 1.90(3) 2.762(3) 171(3) 3_665
O8 H8W O4 0.83(4) 1.86(4) 2.694(3) 177(3) 3_655
O8 H7W O2 0.77(4) 1.85(4) 2.623(3) 178(4) 3_665
O7 H6W O4 0.75(4) 1.95(4) 2.668(3) 159(4) 2_655
O7 H5W O5 0.73(6) 2.29(6) 2.995(4) 162(6) 4_566
O6 H4W O1 0.76(4) 2.02(4) 2.778(3) 175(3) 2_745
O6 H3W O8 0.69(4) 2.18(5) 2.851(4) 166(5) 1_655
O5 H2W O3 0.84(4) 1.82(4) 2.652(3) 174(4) 3_755
O5 H1W O1 0.77(3) 1.93(3) 2.681(3) 165(3) 3_765
